data_7044689
loop_
_publ_author_name
'Xiao, Ying-Hui'
'Deng, Zhaopeng'
'Zhu, Zhi-Biao'
'Huo, Li-Hua'
'Gao, Shan'

_publ_section_title
;
 Rare Earth Metal-Organic Complexes Constructed from Hydroxyl and Carboxyl
 Modified Arenesulfonate: Syntheses, Structure Evolutions, Ultraviolet,
 Visible and Near-Infrared Luminescence
;
_journal_name_full 'Dalton Transactions'
_journal_paper_doi 10.1039/C7DT03254D
_journal_year 2017
_chemical_formula_moiety 'C31 H20 Er N5 O9 S'
_chemical_formula_sum 'C31 H20 Er N5 O9 S'
_chemical_formula_weight 805.84
_chemical_name_systematic
; 
 ? 
;
_space_group_IT_number 14
_symmetry_cell_setting monoclinic
_symmetry_space_group_name_Hall '-P 2ybc'
_symmetry_space_group_name_H-M 'P 1 21/c 1'
_atom_sites_solution_hydrogens geom
_atom_sites_solution_primary direct
_atom_sites_solution_secondary difmap
_audit_creation_method SHELXL-97
_audit_update_record
;
2017-05-13 deposited with the CCDC.
2017-11-06 downloaded from the CCDC.
;
_cell_angle_alpha 90.00
_cell_angle_beta 104.617(2)
_cell_angle_gamma 90.00
_cell_formula_units_Z 4
_cell_length_a 11.6194(3)
_cell_length_b 14.8842(3)
_cell_length_c 17.4773(4)
_cell_measurement_reflns_used 4276
_cell_measurement_temperature 295(2)
_cell_measurement_theta_max 27.56
_cell_measurement_theta_min 3.28
_cell_volume 2924.79(12)
_computing_cell_refinement
;
CrysAlis Pro (Agilent, 2013)
;
_computing_data_collection
;
CrysAlis Pro (Agilent, 2013)
;
_computing_data_reduction
;
CrysAlis Pro (Agilent, 2013)
;
_computing_molecular_graphics '(K. Brandenburg, Diamond 3.1, 2009)'
_computing_publication_material '(K. Brandenburg, Diamond 3.1, 2009)'
_computing_structure_refinement 'SHELXL-97 (Sheldrick, 1997)'
_computing_structure_solution 'SHELXS-97 (Sheldrick, 1990)'
_diffrn_ambient_temperature 295(2)
_diffrn_detector_area_resol_mean 16.1954
_diffrn_measured_fraction_theta_full 0.989
_diffrn_measured_fraction_theta_max 0.989
_diffrn_measurement_device_type 'Xcalibur, Eos'
_diffrn_measurement_method '\w scans'
_diffrn_radiation_monochromator graphite
_diffrn_radiation_source 'Enhance (Mo) X-ray Source'
_diffrn_radiation_type MoK\a
_diffrn_radiation_wavelength 0.71073
_diffrn_reflns_av_R_equivalents 0.0340
_diffrn_reflns_av_sigmaI/netI 0.0686
_diffrn_reflns_limit_h_max 15
_diffrn_reflns_limit_h_min -8
_diffrn_reflns_limit_k_max 17
_diffrn_reflns_limit_k_min -19
_diffrn_reflns_limit_l_max 14
_diffrn_reflns_limit_l_min -22
_diffrn_reflns_number 10651
_diffrn_reflns_theta_full 27.56
_diffrn_reflns_theta_max 27.56
_diffrn_reflns_theta_min 3.28
_exptl_absorpt_coefficient_mu 3.008
_exptl_absorpt_correction_T_max 0.6782
_exptl_absorpt_correction_T_min 0.5988
_exptl_absorpt_correction_type multi-scan
_exptl_absorpt_process_details
; 
CrysAlis Pro (Agilent, 2013)
Empirical absorption correction using spherical harmonics,
 implemented in SCALE3 ABSPACK scaling algorithm. 
;
_exptl_crystal_colour pink
_exptl_crystal_density_diffrn 1.830
_exptl_crystal_density_method 'not measured'
_exptl_crystal_description block
_exptl_crystal_F_000 1588
_exptl_crystal_size_max 0.19
_exptl_crystal_size_mid 0.16
_exptl_crystal_size_min 0.14
_refine_diff_density_max 0.875
_refine_diff_density_min -0.686
_refine_diff_density_rms 0.117
_refine_ls_extinction_method none
_refine_ls_goodness_of_fit_ref 1.002
_refine_ls_hydrogen_treatment mixed
_refine_ls_matrix_type full
_refine_ls_number_parameters 430
_refine_ls_number_reflns 6682
_refine_ls_number_restraints 3
_refine_ls_restrained_S_all 1.002
_refine_ls_R_factor_all 0.0607
_refine_ls_R_factor_gt 0.0390
_refine_ls_shift/su_max 0.002
_refine_ls_shift/su_mean 0.000
_refine_ls_structure_factor_coef Fsqd
_refine_ls_weighting_details 'calc w=1/[\s^2^(Fo^2^)+(0.0135P)^2^+0.0000P] where P=(Fo^2^+2Fc^2^)/3'
_refine_ls_weighting_scheme calc
_refine_ls_wR_factor_gt 0.0610
_refine_ls_wR_factor_ref 0.0677
_reflns_number_gt 5057
_reflns_number_total 6682
_reflns_threshold_expression >2sigma(I)
_cod_data_source_file c7dt03254d3.cif
_cod_data_source_block 7-Er
_cod_original_cell_volume 2924.80(11)
_cod_original_sg_symbol_H-M 'P 21/c'
_cod_database_code 7044689

loop_
_symmetry_equiv_pos_as_xyz
'x, y, z'
'-x, y+1/2, -z+1/2'
'-x, -y, -z'
'x, -y-1/2, z-1/2'

loop_
_atom_site_label
_atom_site_type_symbol
_atom_site_fract_x
_atom_site_fract_y
_atom_site_fract_z
_atom_site_U_iso_or_equiv
_atom_site_adp_type
_atom_site_occupancy
_atom_site_symmetry_multiplicity
_atom_site_calc_flag
_atom_site_refinement_flags
Er1 Er 0.811902(18) 0.608983(13) 0.746162(11) 0.02434(6) Uani 1 1 d .
S1 S 0.81257(10) 0.38957(8) 0.67258(7) 0.0298(3) Uani 1 1 d .
O1 O 0.8741(3) 0.4678(2) 0.71508(17) 0.0333(8) Uani 1 1 d .
O1W O 0.8923(3) 0.7524(2) 0.7718(2) 0.0418(9) Uani 1 1 d D
H1W1 H 0.9596(18) 0.777(3) 0.787(3) 0.063 Uiso 1 1 d D
H1W2 H 0.840(3) 0.791(2) 0.750(3) 0.063 Uiso 1 1 d D
O2 O 0.7599(3) 0.4098(2) 0.59057(17) 0.0487(10) Uani 1 1 d .
O3 O 0.8873(3) 0.3112(2) 0.6837(2) 0.0531(10) Uani 1 1 d .
O4 O 0.6675(3) 0.51506(19) 0.75376(18) 0.0332(8) Uani 1 1 d .
O5 O 0.4062(4) 0.5245(3) 0.7542(3) 0.0742(13) Uani 1 1 d .
O6 O 0.4971(4) 0.4841(3) 0.8736(2) 0.0846(15) Uani 1 1 d .
O7 O 0.3045(3) 0.3491(2) 0.7905(2) 0.0455(9) Uani 1 1 d .
O8 O 0.3437(3) 0.2072(2) 0.76615(19) 0.0384(8) Uani 1 1 d .
N1 N 0.7102(3) 0.6125(3) 0.6039(2) 0.0346(9) Uani 1 1 d .
N2 N 0.9473(4) 0.6336(2) 0.6521(2) 0.0324(9) Uani 1 1 d .
N3 N 1.0056(4) 0.5751(3) 0.8476(2) 0.0330(9) Uani 1 1 d .
N4 N 0.8072(4) 0.6274(3) 0.8881(2) 0.0366(10) Uani 1 1 d .
N5 N 0.4728(4) 0.4745(3) 0.8011(3) 0.0476(12) Uani 1 1 d .
C1 C 0.6947(4) 0.3633(3) 0.7156(2) 0.0249(10) Uani 1 1 d .
C2 C 0.6360(4) 0.4320(3) 0.7465(2) 0.0254(10) Uani 1 1 d .
C3 C 0.5344(4) 0.4024(3) 0.7697(2) 0.0256(10) Uani 1 1 d .
C4 C 0.4914(4) 0.3143(3) 0.7631(2) 0.0278(10) Uani 1 1 d .
C5 C 0.5569(4) 0.2500(3) 0.7346(3) 0.0376(12) Uani 1 1 d .
H5 H 0.5332 0.1901 0.7313 0.045 Uiso 1 1 calc R
C6 C 0.6567(4) 0.2752(3) 0.7113(3) 0.0354(12) Uani 1 1 d .
H6 H 0.6997 0.2317 0.6921 0.043 Uiso 1 1 calc R
C7 C 0.3709(4) 0.2894(3) 0.7759(3) 0.0310(11) Uani 1 1 d .
C8 C 0.5930(5) 0.6098(4) 0.5789(3) 0.0500(14) Uani 1 1 d .
H8 H 0.5488 0.6115 0.6164 0.060 Uiso 1 1 calc R
C9 C 0.5321(6) 0.6045(4) 0.4995(4) 0.0642(17) Uani 1 1 d .
H9 H 0.4495 0.6056 0.4841 0.077 Uiso 1 1 calc R
C10 C 0.5970(7) 0.5979(4) 0.4454(3) 0.068(2) Uani 1 1 d .
H10 H 0.5578 0.5918 0.3922 0.081 Uiso 1 1 calc R
C11 C 0.7199(6) 0.6001(4) 0.4669(3) 0.0515(15) Uani 1 1 d .
C12 C 0.7926(7) 0.5961(4) 0.4128(3) 0.0624(19) Uani 1 1 d .
H12 H 0.7576 0.5877 0.3593 0.075 Uiso 1 1 calc R
C13 C 0.9085(7) 0.6039(4) 0.4372(3) 0.0638(18) Uani 1 1 d .
H13 H 0.9533 0.6003 0.4001 0.077 Uiso 1 1 calc R
C14 C 0.9688(6) 0.6178(3) 0.5182(3) 0.0477(15) Uani 1 1 d .
C15 C 1.0918(6) 0.6303(4) 0.5461(3) 0.0543(16) Uani 1 1 d .
H15 H 1.1406 0.6265 0.5115 0.065 Uiso 1 1 calc R
C16 C 1.1386(5) 0.6479(4) 0.6229(3) 0.0526(15) Uani 1 1 d .
H16 H 1.2199 0.6577 0.6420 0.063 Uiso 1 1 calc R
C17 C 1.0636(5) 0.6511(3) 0.6734(3) 0.0418(13) Uani 1 1 d .
H17 H 1.0969 0.6666 0.7259 0.050 Uiso 1 1 calc R
C18 C 0.8994(5) 0.6185(3) 0.5741(3) 0.0357(12) Uani 1 1 d .
C19 C 0.7746(5) 0.6093(3) 0.5489(3) 0.0386(12) Uani 1 1 d .
C20 C 1.1026(5) 0.5410(4) 0.8309(3) 0.0463(14) Uani 1 1 d .
H20 H 1.0958 0.5185 0.7804 0.056 Uiso 1 1 calc R
C21 C 1.2138(5) 0.5372(4) 0.8850(4) 0.0586(16) Uani 1 1 d .
H21 H 1.2798 0.5159 0.8696 0.070 Uiso 1 1 calc R
C22 C 1.2240(6) 0.5648(4) 0.9596(4) 0.0641(18) Uani 1 1 d .
H22 H 1.2979 0.5637 0.9958 0.077 Uiso 1 1 calc R
C23 C 1.1251(6) 0.5947(3) 0.9830(3) 0.0493(15) Uani 1 1 d .
C24 C 1.1237(7) 0.6170(4) 1.0624(3) 0.070(2) Uani 1 1 d .
H24 H 1.1944 0.6152 1.1018 0.084 Uiso 1 1 calc R
C25 C 1.0235(8) 0.6404(4) 1.0815(3) 0.069(2) Uani 1 1 d .
H25 H 1.0266 0.6536 1.1340 0.083 Uiso 1 1 calc R
C26 C 0.9132(6) 0.6457(3) 1.0249(3) 0.0502(16) Uani 1 1 d .
C27 C 0.8070(7) 0.6653(4) 1.0432(4) 0.065(2) Uani 1 1 d .
H27 H 0.8064 0.6784 1.0951 0.078 Uiso 1 1 calc R
C28 C 0.7049(7) 0.6656(4) 0.9863(4) 0.0664(19) Uani 1 1 d .
H28 H 0.6332 0.6783 0.9986 0.080 Uiso 1 1 calc R
C29 C 0.7073(5) 0.6465(3) 0.9083(3) 0.0507(15) Uani 1 1 d .
H29 H 0.6362 0.6473 0.8691 0.061 Uiso 1 1 calc R
C30 C 0.9099(5) 0.6260(3) 0.9453(3) 0.0389(13) Uani 1 1 d .
C31 C 1.0163(5) 0.6001(3) 0.9241(3) 0.0361(12) Uani 1 1 d .

loop_
_atom_site_aniso_label
_atom_site_aniso_U_11
_atom_site_aniso_U_22
_atom_site_aniso_U_33
_atom_site_aniso_U_23
_atom_site_aniso_U_13
_atom_site_aniso_U_12
Er1 0.01758(10) 0.02722(10) 0.02943(11) -0.00260(9) 0.00816(8) -0.00119(10)
S1 0.0194(6) 0.0318(6) 0.0402(6) -0.0036(6) 0.0113(5) 0.0016(6)
O1 0.0182(18) 0.0365(19) 0.0475(19) -0.0081(15) 0.0129(15) -0.0061(15)
O1W 0.0220(19) 0.0307(18) 0.072(2) -0.0100(18) 0.0102(19) -0.0017(16)
O2 0.043(2) 0.074(3) 0.0314(18) -0.0059(17) 0.0134(17) -0.006(2)
O3 0.028(2) 0.037(2) 0.100(3) 0.005(2) 0.027(2) 0.0060(18)
O4 0.026(2) 0.0255(16) 0.0531(19) -0.0082(15) 0.0199(17) -0.0034(15)
O5 0.062(3) 0.052(3) 0.115(4) 0.012(3) 0.033(3) 0.020(2)
O6 0.071(3) 0.121(4) 0.069(3) -0.049(3) 0.030(3) -0.016(3)
O7 0.032(2) 0.040(2) 0.072(2) -0.0099(18) 0.0266(19) -0.0036(18)
O8 0.026(2) 0.0308(18) 0.059(2) 0.0053(16) 0.0115(17) -0.0053(16)
N1 0.030(2) 0.036(2) 0.034(2) -0.0003(19) 0.0006(18) 0.001(2)
N2 0.036(3) 0.029(2) 0.034(2) -0.0009(17) 0.014(2) -0.0035(19)
N3 0.029(2) 0.034(2) 0.037(2) -0.0018(18) 0.0108(19) -0.0017(19)
N4 0.041(3) 0.041(2) 0.036(2) -0.0009(19) 0.022(2) 0.002(2)
N5 0.036(3) 0.051(3) 0.063(3) -0.014(3) 0.027(3) -0.017(2)
C1 0.017(2) 0.028(2) 0.029(2) 0.0050(19) 0.0067(19) -0.0002(19)
C2 0.021(2) 0.029(2) 0.027(2) 0.0029(19) 0.008(2) -0.001(2)
C3 0.022(2) 0.030(2) 0.027(2) -0.0035(19) 0.0098(19) -0.001(2)
C4 0.020(3) 0.032(3) 0.031(2) 0.004(2) 0.007(2) -0.003(2)
C5 0.028(3) 0.025(2) 0.061(3) 0.001(2) 0.012(3) -0.001(2)
C6 0.025(3) 0.030(3) 0.052(3) -0.003(2) 0.011(2) 0.002(2)
C7 0.024(3) 0.034(3) 0.035(3) 0.005(2) 0.009(2) -0.005(2)
C8 0.036(3) 0.052(3) 0.056(3) -0.001(3) -0.001(3) -0.006(3)
C9 0.048(4) 0.069(4) 0.060(4) 0.006(3) -0.016(3) -0.005(4)
C10 0.085(5) 0.063(4) 0.038(3) 0.012(3) -0.017(3) -0.014(4)
C11 0.070(4) 0.045(3) 0.031(3) 0.009(2) -0.004(3) -0.010(3)
C12 0.103(6) 0.061(4) 0.021(3) 0.006(3) 0.013(3) 0.002(4)
C13 0.098(6) 0.065(4) 0.034(3) 0.003(3) 0.029(4) -0.004(5)
C14 0.074(5) 0.041(3) 0.037(3) 0.000(2) 0.030(3) -0.003(3)
C15 0.063(4) 0.054(4) 0.061(4) 0.002(3) 0.043(4) -0.001(3)
C16 0.040(4) 0.060(4) 0.069(4) -0.002(3) 0.034(3) -0.001(3)
C17 0.039(3) 0.042(3) 0.049(3) -0.003(2) 0.021(3) -0.005(3)
C18 0.049(3) 0.025(2) 0.036(3) 0.004(2) 0.015(2) 0.001(3)
C19 0.051(4) 0.031(3) 0.031(3) 0.006(2) 0.006(2) 0.006(3)
C20 0.033(3) 0.056(4) 0.050(3) 0.006(3) 0.011(3) 0.000(3)
C21 0.035(4) 0.067(4) 0.073(4) 0.018(3) 0.012(3) 0.002(3)
C22 0.041(4) 0.062(4) 0.073(4) 0.016(3) -0.016(3) -0.010(3)
C23 0.051(4) 0.038(3) 0.048(3) 0.006(3) -0.008(3) -0.011(3)
C24 0.092(6) 0.051(4) 0.043(4) 0.005(3) -0.029(4) -0.007(4)
C25 0.122(7) 0.044(4) 0.034(3) -0.006(3) 0.006(4) -0.011(4)
C26 0.086(5) 0.031(3) 0.034(3) -0.006(2) 0.017(3) -0.003(3)
C27 0.119(7) 0.040(3) 0.047(4) -0.006(3) 0.042(4) 0.001(4)
C28 0.092(6) 0.053(4) 0.071(4) 0.001(4) 0.052(4) 0.015(4)
C29 0.054(4) 0.052(3) 0.057(4) -0.002(3) 0.034(3) 0.007(3)
C30 0.060(4) 0.023(3) 0.034(3) -0.003(2) 0.011(3) -0.004(3)
C31 0.042(3) 0.029(3) 0.034(3) 0.000(2) 0.004(2) -0.004(3)

loop_
_atom_type_symbol
_atom_type_description
_atom_type_scat_dispersion_real
_atom_type_scat_dispersion_imag
_atom_type_scat_source
C C 0.0033 0.0016 'International Tables Vol C Tables 4.2.6.8 and 6.1.1.4'
H H 0.0000 0.0000 'International Tables Vol C Tables 4.2.6.8 and 6.1.1.4'
N N 0.0061 0.0033 'International Tables Vol C Tables 4.2.6.8 and 6.1.1.4'
O O 0.0106 0.0060 'International Tables Vol C Tables 4.2.6.8 and 6.1.1.4'
S S 0.1246 0.1234 'International Tables Vol C Tables 4.2.6.8 and 6.1.1.4'
Er Er -0.2586 4.9576 'International Tables Vol C Tables 4.2.6.8 and 6.1.1.4'

loop_
_geom_angle_atom_site_label_1
_geom_angle_atom_site_label_2
_geom_angle_atom_site_label_3
_geom_angle
_geom_angle_site_symmetry_1
_geom_angle_site_symmetry_3
O4 Er1 O8 79.43(11) . 2_656
O4 Er1 O1W 147.24(11) . .
O8 Er1 O1W 72.66(12) 2_656 .
O4 Er1 O1 74.28(10) . .
O8 Er1 O1 146.80(11) 2_656 .
O1W Er1 O1 137.62(11) . .
O4 Er1 N1 84.06(12) . .
O8 Er1 N1 74.10(12) 2_656 .
O1W Er1 N1 103.94(13) . .
O1 Er1 N1 83.25(12) . .
O4 Er1 N4 78.68(12) . .
O8 Er1 N4 79.04(12) 2_656 .
O1W Er1 N4 79.49(13) . .
O1 Er1 N4 114.46(12) . .
N1 Er1 N4 150.28(14) . .
O4 Er1 N3 112.61(12) . .
O8 Er1 N3 136.98(12) 2_656 .
O1W Er1 N3 78.81(12) . .
O1 Er1 N3 73.22(11) . .
N1 Er1 N3 145.27(13) . .
N4 Er1 N3 64.42(13) . .
O4 Er1 N2 136.34(11) . .
O8 Er1 N2 116.36(12) 2_656 .
O1W Er1 N2 73.25(12) . .
O1 Er1 N2 72.77(11) . .
N1 Er1 N2 64.41(13) . .
N4 Er1 N2 141.76(13) . .
N3 Er1 N2 84.11(12) . .
O3 S1 O2 113.2(2) . .
O3 S1 O1 112.0(2) . .
O2 S1 O1 111.6(2) . .
O3 S1 C1 105.6(2) . .
O2 S1 C1 106.8(2) . .
O1 S1 C1 107.00(19) . .
S1 O1 Er1 133.90(18) . .
Er1 O1W H1W1 139(3) . .
Er1 O1W H1W2 109(3) . .
H1W1 O1W H1W2 110.4(17) . .
C2 O4 Er1 143.3(3) . .
C7 O8 Er1 142.5(3) . 2_646
C8 N1 C19 118.0(4) . .
C8 N1 Er1 121.6(3) . .
C19 N1 Er1 120.1(3) . .
C17 N2 C18 116.3(4) . .
C17 N2 Er1 126.1(3) . .
C18 N2 Er1 117.2(3) . .
C20 N3 C31 116.5(4) . .
C20 N3 Er1 124.9(3) . .
C31 N3 Er1 118.4(3) . .
C29 N4 C30 118.4(4) . .
C29 N4 Er1 121.7(4) . .
C30 N4 Er1 119.6(3) . .
O5 N5 O6 123.9(5) . .
O5 N5 C3 118.5(4) . .
O6 N5 C3 117.5(5) . .
C6 C1 C2 122.1(4) . .
C6 C1 S1 117.4(3) . .
C2 C1 S1 120.3(3) . .
O4 C2 C1 125.6(4) . .
O4 C2 C3 120.6(4) . .
C1 C2 C3 113.9(4) . .
C4 C3 C2 125.2(4) . .
C4 C3 N5 121.2(4) . .
C2 C3 N5 113.7(4) . .
C5 C4 C3 117.3(4) . .
C5 C4 C7 119.6(4) . .
C3 C4 C7 122.7(4) . .
C6 C5 C4 119.8(4) . .
C6 C5 H5 120.1 . .
C4 C5 H5 120.1 . .
C5 C6 C1 121.7(4) . .
C5 C6 H6 119.2 . .
C1 C6 H6 119.2 . .
O7 C7 O8 124.8(4) . .
O7 C7 C4 119.9(4) . .
O8 C7 C4 115.1(4) . .
N1 C8 C9 123.6(6) . .
N1 C8 H8 118.2 . .
C9 C8 H8 118.2 . .
C10 C9 C8 117.9(6) . .
C10 C9 H9 121.0 . .
C8 C9 H9 121.0 . .
C9 C10 C11 121.8(5) . .
C9 C10 H10 119.1 . .
C11 C10 H10 119.1 . .
C10 C11 C12 124.5(5) . .
C10 C11 C19 116.5(5) . .
C12 C11 C19 119.0(6) . .
C13 C12 C11 121.0(5) . .
C13 C12 H12 119.5 . .
C11 C12 H12 119.5 . .
C12 C13 C14 122.8(6) . .
C12 C13 H13 118.6 . .
C14 C13 H13 118.6 . .
C15 C14 C18 117.9(5) . .
C15 C14 C13 124.5(5) . .
C18 C14 C13 117.6(6) . .
C16 C15 C14 119.7(5) . .
C16 C15 H15 120.1 . .
C14 C15 H15 120.1 . .
C15 C16 C17 118.8(6) . .
C15 C16 H16 120.6 . .
C17 C16 H16 120.6 . .
N2 C17 C16 124.7(5) . .
N2 C17 H17 117.6 . .
C16 C17 H17 117.6 . .
N2 C18 C19 117.4(4) . .
N2 C18 C14 122.3(5) . .
C19 C18 C14 120.2(4) . .
N1 C19 C18 118.7(4) . .
N1 C19 C11 122.0(5) . .
C18 C19 C11 119.2(5) . .
N3 C20 C21 123.8(5) . .
N3 C20 H20 118.1 . .
C21 C20 H20 118.1 . .
C22 C21 C20 118.9(6) . .
C22 C21 H21 120.5 . .
C20 C21 H21 120.5 . .
C21 C22 C23 120.6(6) . .
C21 C22 H22 119.7 . .
C23 C22 H22 119.7 . .
C22 C23 C31 117.2(5) . .
C22 C23 C24 125.0(6) . .
C31 C23 C24 117.7(6) . .
C25 C24 C23 121.8(6) . .
C25 C24 H24 119.1 . .
C23 C24 H24 119.1 . .
C24 C25 C26 122.3(6) . .
C24 C25 H25 118.8 . .
C26 C25 H25 118.8 . .
C27 C26 C25 123.8(6) . .
C27 C26 C30 117.9(6) . .
C25 C26 C30 118.2(6) . .
C28 C27 C26 120.3(6) . .
C28 C27 H27 119.9 . .
C26 C27 H27 119.9 . .
C27 C28 C29 119.3(6) . .
C27 C28 H28 120.4 . .
C29 C28 H28 120.4 . .
N4 C29 C28 122.5(6) . .
N4 C29 H29 118.8 . .
C28 C29 H29 118.8 . .
N4 C30 C26 121.7(5) . .
N4 C30 C31 118.3(4) . .
C26 C30 C31 120.0(5) . .
N3 C31 C23 122.7(5) . .
N3 C31 C30 117.2(4) . .
C23 C31 C30 119.9(5) . .

loop_
_geom_bond_atom_site_label_1
_geom_bond_atom_site_label_2
_geom_bond_distance
_geom_bond_site_symmetry_2
Er1 O4 2.214(3) .
Er1 O8 2.293(3) 2_656
Er1 O1W 2.328(3) .
Er1 O1 2.331(3) .
Er1 N1 2.469(4) .
Er1 N4 2.509(4) .
Er1 N3 2.540(4) .
Er1 N2 2.573(4) .
S1 O3 1.438(3) .
S1 O2 1.441(3) .
S1 O1 1.467(3) .
S1 C1 1.765(4) .
O1W H1W1 0.85(5) .
O1W H1W2 0.85(5) .
O4 C2 1.287(5) .
O5 N5 1.227(6) .
O6 N5 1.235(5) .
O7 C7 1.244(5) .
O8 C7 1.265(5) .
O8 Er1 2.293(3) 2_646
N1 C8 1.321(6) .
N1 C19 1.360(6) .
N2 C17 1.334(6) .
N2 C18 1.354(6) .
N3 C20 1.333(6) .
N3 C31 1.363(5) .
N4 C29 1.327(6) .
N4 C30 1.350(6) .
N5 C3 1.470(6) .
C1 C6 1.379(6) .
C1 C2 1.410(6) .
C2 C3 1.412(6) .
C3 C4 1.398(6) .
C4 C5 1.391(6) .
C4 C7 1.519(6) .
C5 C6 1.375(6) .
C5 H5 0.9300 .
C6 H6 0.9300 .
C8 C9 1.392(7) .
C8 H8 0.9300 .
C9 C10 1.354(8) .
C9 H9 0.9300 .
C10 C11 1.382(8) .
C10 H10 0.9300 .
C11 C12 1.419(8) .
C11 C19 1.421(6) .
C12 C13 1.311(8) .
C12 H12 0.9300 .
C13 C14 1.428(8) .
C13 H13 0.9300 .
C14 C15 1.401(8) .
C14 C18 1.415(6) .
C15 C16 1.340(7) .
C15 H15 0.9300 .
C16 C17 1.389(6) .
C16 H16 0.9300 .
C17 H17 0.9300 .
C18 C19 1.411(7) .
C20 C21 1.396(7) .
C20 H20 0.9300 .
C21 C22 1.343(7) .
C21 H21 0.9300 .
C22 C23 1.386(8) .
C22 H22 0.9300 .
C23 C31 1.417(7) .
C23 C24 1.432(8) .
C24 C25 1.335(9) .
C24 H24 0.9300 .
C25 C26 1.410(9) .
C25 H25 0.9300 .
C26 C27 1.381(8) .
C26 C30 1.413(6) .
C27 C28 1.342(8) .
C27 H27 0.9300 .
C28 C29 1.401(7) .
C28 H28 0.9300 .
C29 H29 0.9300 .
C30 C31 1.429(7) .

loop_
_geom_hbond_atom_site_label_D
_geom_hbond_atom_site_label_H
_geom_hbond_atom_site_label_A
_geom_hbond_distance_DH
_geom_hbond_distance_HA
_geom_hbond_distance_DA
_geom_hbond_angle_DHA
_geom_hbond_site_symmetry_A
O1W H1W1 O3 0.85(5) 1.795(12) 2.631(5) 170(5) 2_756
O1W H1W2 O7 0.85(5) 1.864(15) 2.688(5) 163(4) 2_656

loop_
_geom_torsion_atom_site_label_1
_geom_torsion_atom_site_label_2
_geom_torsion_atom_site_label_3
_geom_torsion_atom_site_label_4
_geom_torsion
_geom_torsion_site_symmetry_1
O3 S1 O1 Er1 -167.6(2) .
O2 S1 O1 Er1 64.3(3) .
C1 S1 O1 Er1 -52.3(3) .
O4 Er1 O1 S1 35.7(2) .
O8 Er1 O1 S1 -3.2(4) 2_656
O1W Er1 O1 S1 -153.3(2) .
N1 Er1 O1 S1 -50.0(2) .
N4 Er1 O1 S1 105.1(3) .
N3 Er1 O1 S1 155.8(3) .
N2 Er1 O1 S1 -115.3(3) .
O8 Er1 O4 C2 160.3(5) 2_656
O1W Er1 O4 C2 -167.9(4) .
O1 Er1 O4 C2 0.8(5) .
N1 Er1 O4 C2 85.4(5) .
N4 Er1 O4 C2 -118.9(5) .
N3 Er1 O4 C2 -62.9(5) .
N2 Er1 O4 C2 43.0(5) .
O4 Er1 N1 C8 36.8(4) .
O8 Er1 N1 C8 -43.9(4) 2_656
O1W Er1 N1 C8 -110.9(4) .
O1 Er1 N1 C8 111.6(4) .
N4 Er1 N1 C8 -17.8(6) .
N3 Er1 N1 C8 158.6(4) .
N2 Er1 N1 C8 -174.3(4) .
O4 Er1 N1 C19 -137.3(4) .
O8 Er1 N1 C19 142.0(4) 2_656
O1W Er1 N1 C19 75.0(4) .
O1 Er1 N1 C19 -62.5(3) .
N4 Er1 N1 C19 168.1(3) .
N3 Er1 N1 C19 -15.5(5) .
N2 Er1 N1 C19 11.6(3) .
O4 Er1 N2 C17 -137.3(4) .
O8 Er1 N2 C17 119.8(4) 2_656
O1W Er1 N2 C17 59.6(4) .
O1 Er1 N2 C17 -94.7(4) .
N1 Er1 N2 C17 174.6(4) .
N4 Er1 N2 C17 13.2(5) .
N3 Er1 N2 C17 -20.5(4) .
O4 Er1 N2 C18 35.4(4) .
O8 Er1 N2 C18 -67.4(3) 2_656
O1W Er1 N2 C18 -127.7(3) .
O1 Er1 N2 C18 78.1(3) .
N1 Er1 N2 C18 -12.6(3) .
N4 Er1 N2 C18 -174.1(3) .
N3 Er1 N2 C18 152.3(3) .
O4 Er1 N3 C20 109.1(4) .
O8 Er1 N3 C20 -151.9(4) 2_656
O1W Er1 N3 C20 -103.1(4) .
O1 Er1 N3 C20 44.7(4) .
N1 Er1 N3 C20 -4.7(5) .
N4 Er1 N3 C20 173.3(4) .
N2 Er1 N3 C20 -29.0(4) .
O4 Er1 N3 C31 -76.7(3) .
O8 Er1 N3 C31 22.2(4) 2_656
O1W Er1 N3 C31 71.1(3) .
O1 Er1 N3 C31 -141.1(3) .
N1 Er1 N3 C31 169.5(3) .
N4 Er1 N3 C31 -12.5(3) .
N2 Er1 N3 C31 145.2(3) .
O4 Er1 N4 C29 -52.8(4) .
O8 Er1 N4 C29 28.5(4) 2_656
O1W Er1 N4 C29 102.6(4) .
O1 Er1 N4 C29 -119.5(4) .
N1 Er1 N4 C29 2.9(5) .
N3 Er1 N4 C29 -174.8(4) .
N2 Er1 N4 C29 147.5(3) .
O4 Er1 N4 C30 133.4(4) .
O8 Er1 N4 C30 -145.4(4) 2_656
O1W Er1 N4 C30 -71.2(3) .
O1 Er1 N4 C30 66.6(4) .
N1 Er1 N4 C30 -170.9(3) .
N3 Er1 N4 C30 11.3(3) .
N2 Er1 N4 C30 -26.4(4) .
O3 S1 C1 C6 -33.4(4) .
O2 S1 C1 C6 87.4(4) .
O1 S1 C1 C6 -153.0(4) .
O3 S1 C1 C2 152.1(4) .
O2 S1 C1 C2 -87.1(4) .
O1 S1 C1 C2 32.5(4) .
Er1 O4 C2 C1 -9.9(8) .
Er1 O4 C2 C3 170.7(3) .
C6 C1 C2 O4 178.7(4) .
S1 C1 C2 O4 -7.1(6) .
C6 C1 C2 C3 -1.9(6) .
S1 C1 C2 C3 172.3(3) .
O4 C2 C3 C4 178.8(4) .
C1 C2 C3 C4 -0.7(6) .
O4 C2 C3 N5 0.1(6) .
C1 C2 C3 N5 -179.4(4) .
O5 N5 C3 C4 -98.8(6) .
O6 N5 C3 C4 85.5(6) .
O5 N5 C3 C2 80.0(6) .
O6 N5 C3 C2 -95.8(5) .
C2 C3 C4 C5 3.0(7) .
N5 C3 C4 C5 -178.4(4) .
C2 C3 C4 C7 -169.4(4) .
N5 C3 C4 C7 9.2(7) .
C3 C4 C5 C6 -2.7(7) .
C7 C4 C5 C6 169.9(4) .
C4 C5 C6 C1 0.3(8) .
C2 C1 C6 C5 2.2(7) .
S1 C1 C6 C5 -172.2(4) .
Er1 O8 C7 O7 7.6(8) 2_646
Er1 O8 C7 C4 -168.5(3) 2_646
C5 C4 C7 O7 -169.8(4) .
C3 C4 C7 O7 2.3(7) .
C5 C4 C7 O8 6.5(6) .
C3 C4 C7 O8 178.6(4) .
C19 N1 C8 C9 -0.6(8) .
Er1 N1 C8 C9 -174.8(4) .
N1 C8 C9 C10 3.0(9) .
C8 C9 C10 C11 -2.7(10) .
C9 C10 C11 C12 -178.1(6) .
C9 C10 C11 C19 0.2(9) .
C10 C11 C12 C13 175.8(7) .
C19 C11 C12 C13 -2.4(9) .
C11 C12 C13 C14 -0.7(11) .
C12 C13 C14 C15 -177.1(6) .
C12 C13 C14 C18 3.1(9) .
C18 C14 C15 C16 -4.0(8) .
C13 C14 C15 C16 176.2(5) .
C14 C15 C16 C17 1.5(9) .
C18 N2 C17 C16 -5.2(7) .
Er1 N2 C17 C16 167.6(4) .
C15 C16 C17 N2 3.4(8) .
C17 N2 C18 C19 -173.5(4) .
Er1 N2 C18 C19 13.0(5) .
C17 N2 C18 C14 2.3(7) .
Er1 N2 C18 C14 -171.1(4) .
C15 C14 C18 N2 2.1(8) .
C13 C14 C18 N2 -178.1(5) .
C15 C14 C18 C19 177.8(5) .
C13 C14 C18 C19 -2.4(7) .
C8 N1 C19 C18 175.6(5) .
Er1 N1 C19 C18 -10.1(6) .
C8 N1 C19 C11 -2.2(7) .
Er1 N1 C19 C11 172.1(4) .
N2 C18 C19 N1 -2.4(7) .
C14 C18 C19 N1 -178.4(4) .
N2 C18 C19 C11 175.4(4) .
C14 C18 C19 C11 -0.6(7) .
C10 C11 C19 N1 2.3(8) .
C12 C11 C19 N1 -179.2(5) .
C10 C11 C19 C18 -175.4(5) .
C12 C11 C19 C18 3.0(8) .
C31 N3 C20 C21 -5.7(8) .
Er1 N3 C20 C21 168.6(4) .
N3 C20 C21 C22 3.7(9) .
C20 C21 C22 C23 1.4(9) .
C21 C22 C23 C31 -3.8(8) .
C21 C22 C23 C24 173.5(6) .
C22 C23 C24 C25 -175.9(6) .
C31 C23 C24 C25 1.4(9) .
C23 C24 C25 C26 -0.8(10) .
C24 C25 C26 C27 176.7(6) .
C24 C25 C26 C30 -0.5(9) .
C25 C26 C27 C28 -177.3(6) .
C30 C26 C27 C28 -0.2(9) .
C26 C27 C28 C29 -0.5(9) .
C30 N4 C29 C28 0.3(8) .
Er1 N4 C29 C28 -173.7(4) .
C27 C28 C29 N4 0.5(9) .
C29 N4 C30 C26 -1.0(7) .
Er1 N4 C30 C26 173.1(3) .
C29 N4 C30 C31 176.3(4) .
Er1 N4 C30 C31 -9.7(6) .
C27 C26 C30 N4 0.9(7) .
C25 C26 C30 N4 178.3(5) .
C27 C26 C30 C31 -176.3(5) .
C25 C26 C30 C31 1.0(7) .
C20 N3 C31 C23 2.9(7) .
Er1 N3 C31 C23 -171.8(4) .
C20 N3 C31 C30 -172.3(4) .
Er1 N3 C31 C30 13.1(5) .
C22 C23 C31 N3 1.7(8) .
C24 C23 C31 N3 -175.8(5) .
C22 C23 C31 C30 176.8(5) .
C24 C23 C31 C30 -0.8(7) .
N4 C30 C31 N3 -2.4(7) .
C26 C30 C31 N3 174.9(4) .
N4 C30 C31 C23 -177.7(4) .
C26 C30 C31 C23 -0.4(7) .
